data_1513562
loop_
_publ_author_name
'Pan, Zhiqiang'
'Zheng, Cunying'
'Wang, Hongyu'
'Chen, Yanhe'
'Li, Yun'
'Cheng, Bin'
'Zhai, Hongbin'

_publ_section_title
;
 Total synthesis of (+-)-sculponeatin N.
;
_journal_issue 1
_journal_name_full 'Organic letters'
_journal_page_first 216
_journal_page_last 219
_journal_paper_doi 10.1021/ol403208g
_journal_volume 16
_journal_year 2014
_chemical_formula_moiety 'C12 H18 O4'
_chemical_formula_sum 'C12 H18 O4'
_chemical_formula_weight 226.26
_chemical_name_systematic
;
 ? 
;
_space_group_crystal_system triclinic
_space_group_IT_number 2
_space_group_name_Hall '-P 1'
_space_group_name_H-M_alt 'P -1'
_symmetry_space_group_name_Hall '-P 1'
_symmetry_space_group_name_H-M 'P -1'
_atom_sites_solution_hydrogens geom
_atom_sites_solution_primary iterative
_atom_sites_solution_secondary difmap
_audit_creation_date 2013-11-22
_audit_creation_method
;
Olex2 1.2
(compiled 2013.11.15 svn.r2834 for OlexSys, GUI svn.r4715)
;
_cell_angle_alpha 72.646(7)
_cell_angle_beta 84.919(7)
_cell_angle_gamma 72.923(7)
_cell_formula_units_Z 6
_cell_length_a 9.5712(8)
_cell_length_b 11.3652(9)
_cell_length_c 18.3894(13)
_cell_measurement_reflns_used 9888
_cell_measurement_temperature 294.5(6)
_cell_measurement_theta_max 72.7000
_cell_measurement_theta_min 4.2470
_cell_volume 1825.1(3)
_computing_cell_refinement
;
CrysAlisPro, Agilent Technologies,
Version 1.171.36.24 (release 03-12-2012 CrysAlis171 .NET)
(compiled Dec  3 2012,18:21:49)
;
_computing_data_collection
;
CrysAlisPro, Agilent Technologies,
Version 1.171.36.24 (release 03-12-2012 CrysAlis171 .NET)
(compiled Dec  3 2012,18:21:49)
;
_computing_data_reduction
;
CrysAlisPro, Agilent Technologies,
Version 1.171.36.24 (release 03-12-2012 CrysAlis171 .NET)
(compiled Dec  3 2012,18:21:49)
;
_computing_molecular_graphics 'Olex2 (Dolomanov et al., 2009)'
_computing_publication_material 'Olex2 (Dolomanov et al., 2009)'
_computing_structure_refinement
;
SHELXL, G.M. Sheldrick, Acta Cryst.
(2008). A64, 112-122
;
_computing_structure_solution 'SUPERFLIP, J. Appl. Cryst. (2007) 40, 786-790'
_diffrn_ambient_temperature 294.5(6)
_diffrn_detector_area_resol_mean 16.0733
_diffrn_measured_fraction_theta_full 0.9805
_diffrn_measured_fraction_theta_max 0.9612
_diffrn_measurement_details
;
  1 omega   22.00   60.00   1.0000    1.0000
omega____ theta____ kappa____ phi______ frames
    -        0.0000   57.0000 -180.0000 38

  2 omega  -77.00  -37.00   1.0000    1.0000
omega____ theta____ kappa____ phi______ frames
    -        0.0000  178.0000   90.0000 40

  3 omega  -22.00   12.00   1.0000    1.0000
omega____ theta____ kappa____ phi______ frames
    -        0.0000   57.0000 -180.0000 34

  4 omega  -66.00  -17.00   1.0000    1.0000
omega____ theta____ kappa____ phi______ frames
    -      -58.0000   57.0000 -180.0000 49

  5 omega -108.00  -73.00   1.0000    1.0000
omega____ theta____ kappa____ phi______ frames
    -      -58.0000 -125.0000  -90.0000 35

  6 omega  -96.00  -70.00   1.0000    1.0000
omega____ theta____ kappa____ phi______ frames
    -      -58.0000 -135.0000  157.0000 26

  7 omega -128.00 -103.00   1.0000    1.0000
omega____ theta____ kappa____ phi______ frames
    -      -58.0000 -135.0000  157.0000 25

  8 omega    1.00   97.00   1.0000    1.0000
omega____ theta____ kappa____ phi______ frames
    -       58.0000  -99.0000  -30.0000 96

  9 omega   47.00  130.00   1.0000    1.0000
omega____ theta____ kappa____ phi______ frames
    -       58.0000   38.0000  150.0000 83

 10 omega  -49.00    7.00   1.0000    2.0000
omega____ theta____ kappa____ phi______ frames
    -      -64.5000   50.0000   30.0000 56

 11 omega   55.00   92.00   1.0000    2.0000
omega____ theta____ kappa____ phi______ frames
    -      116.0000  -38.0000 -180.0000 37

 12 omega   42.00  111.00   1.0000    2.0000
omega____ theta____ kappa____ phi______ frames
    -      116.0000 -111.0000   30.0000 69

 13 omega  102.00  138.00   1.0000    2.0000
omega____ theta____ kappa____ phi______ frames
    -      116.0000   14.0000   84.8474 36

 14 omega  116.00  142.00   1.0000    2.0000
omega____ theta____ kappa____ phi______ frames
    -      116.0000   50.0000  -90.0000 26

 15 omega   71.00   97.00   1.0000    2.0000
omega____ theta____ kappa____ phi______ frames
    -      116.0000  -63.0000  -30.0000 26

 16 omega   81.00  149.00   1.0000    2.0000
omega____ theta____ kappa____ phi______ frames
    -      116.0000  178.0000 -180.0000 68

 17 omega   42.00   82.00   1.0000    2.0000
omega____ theta____ kappa____ phi______ frames
    -      116.0000 -111.0000  -30.0000 40

 18 omega   92.00  141.00   1.0000    2.0000
omega____ theta____ kappa____ phi______ frames
    -      116.0000  -63.0000  -60.0000 49

 19 omega   81.00  114.00   1.0000    2.0000
omega____ theta____ kappa____ phi______ frames
    -      116.0000 -111.0000 -120.0000 33

 20 omega   46.00   72.00   1.0000    2.0000
omega____ theta____ kappa____ phi______ frames
    -      116.0000  -63.0000  -60.0000 26

 21 omega   82.00  107.00   1.0000    2.0000
omega____ theta____ kappa____ phi______ frames
    -      116.0000 -111.0000   90.0000 25

 22 omega   54.00   83.00   1.0000    2.0000
omega____ theta____ kappa____ phi______ frames
    -      116.0000  -77.0000 -150.0000 29

 23 omega  111.00  152.00   1.0000    2.0000
omega____ theta____ kappa____ phi______ frames
    -      116.0000   63.0000 -120.0000 41

 24 omega   46.00   91.00   1.0000    2.0000
omega____ theta____ kappa____ phi______ frames
    -      116.0000  -38.0000   90.0000 45

 25 omega  100.00  149.00   1.0000    2.0000
omega____ theta____ kappa____ phi______ frames
    -      116.0000  -77.0000  -30.0000 49

 26 omega   44.00   86.00   1.0000    2.0000
omega____ theta____ kappa____ phi______ frames
    -      116.0000   14.0000   84.8474 42

 27 omega   41.00   92.00   1.0000    2.0000
omega____ theta____ kappa____ phi______ frames
    -      116.0000  -25.0000   90.0000 51

 28 omega  111.00  136.00   1.0000    2.0000
omega____ theta____ kappa____ phi______ frames
    -      116.0000  111.0000 -120.0000 25

 29 omega  110.00  135.00   1.0000    2.0000
omega____ theta____ kappa____ phi______ frames
    -      116.0000  111.0000  150.0000 25

 30 omega   58.00   96.00   1.0000    2.0000
omega____ theta____ kappa____ phi______ frames
    -      116.0000  178.0000  -30.0000 38

 31 omega   83.00  121.00   1.0000    2.0000
omega____ theta____ kappa____ phi______ frames
    -      116.0000   77.0000 -150.0000 38

 32 omega  -74.00  -47.00   1.0000    1.0000
omega____ theta____ kappa____ phi______ frames
    -        0.0000  178.0000    0.0000 27

 33 omega   -1.00   26.00   1.0000    1.0000
omega____ theta____ kappa____ phi______ frames
    -        0.0000   57.0000   60.0000 27

 34 omega  -82.00  -34.00   1.0000    1.0000
omega____ theta____ kappa____ phi______ frames
    -        0.0000  178.0000  -90.0000 48

 35 omega   36.00   69.00   1.0000    1.0000
omega____ theta____ kappa____ phi______ frames
    -        0.0000   57.0000   60.0000 33

 36 omega  -60.00  -34.00   1.0000    1.0000
omega____ theta____ kappa____ phi______ frames
    -        0.0000  178.0000  120.0000 26

 37 omega  -92.00  -27.00   1.0000    1.0000
omega____ theta____ kappa____ phi______ frames
    -      -58.0000  -38.0000  150.0000 65

 38 omega -100.00  -74.00   1.0000    1.0000
omega____ theta____ kappa____ phi______ frames
    -      -58.0000 -125.0000  -60.0000 26

 39 omega   28.00   91.00   1.0000    1.0000
omega____ theta____ kappa____ phi______ frames
    -       58.0000   77.0000   90.0000 63

 40 omega   34.00  100.00   1.0000    1.0000
omega____ theta____ kappa____ phi______ frames
    -       58.0000  -99.0000 -180.0000 66

 41 omega   68.00   94.00   1.0000    1.0000
omega____ theta____ kappa____ phi______ frames
    -       58.0000 -125.0000   90.0000 26

 42 omega   28.00   56.00   1.0000    1.0000
omega____ theta____ kappa____ phi______ frames
    -       58.0000 -125.0000   90.0000 28

 43 omega  -49.00    9.00   1.0000    2.0000
omega____ theta____ kappa____ phi______ frames
    -      -64.5000   38.0000  -60.0000 58

 44 omega   48.00   90.00   1.0000    2.0000
omega____ theta____ kappa____ phi______ frames
    -      116.0000  -28.0000  -28.0000 42

 45 omega   44.00   96.00   1.0000    2.0000
omega____ theta____ kappa____ phi______ frames
    -      116.0000  -77.0000  120.0000 52

 46 omega  105.00  156.00   1.0000    2.0000
omega____ theta____ kappa____ phi______ frames
    -      116.0000  -93.0000 -134.0778 51

 47 omega   43.00  116.00   1.0000    2.0000
omega____ theta____ kappa____ phi______ frames
    -      116.0000 -111.0000  -60.0000 73

 48 omega   79.00  115.00   1.0000    2.0000
omega____ theta____ kappa____ phi______ frames
    -      116.0000 -111.0000 -150.0000 36

 49 omega   66.00   92.00   1.0000    2.0000
omega____ theta____ kappa____ phi______ frames
    -      116.0000  -93.0000 -134.0778 26

 50 omega  153.00  178.00   1.0000    2.0000
omega____ theta____ kappa____ phi______ frames
    -      116.0000   16.0000  -83.9355 25

 51 omega   44.00   94.00   1.0000    2.0000
omega____ theta____ kappa____ phi______ frames
    -      116.0000  -25.0000   30.0000 50

 52 omega  125.00  151.00   1.0000    2.0000
omega____ theta____ kappa____ phi______ frames
    -      116.0000  -91.0000  120.0000 26

 53 omega   96.00  135.00   1.0000    2.0000
omega____ theta____ kappa____ phi______ frames
    -      116.0000  -84.0000 -172.6270 39

 54 omega  153.00  178.00   1.0000    2.0000
omega____ theta____ kappa____ phi______ frames
    -      116.0000  -12.0000    0.0000 25

 55 omega   56.00   82.00   1.0000    2.0000
omega____ theta____ kappa____ phi______ frames
    -      116.0000  -38.0000  -60.0000 26

 56 omega   66.00   92.00   1.0000    2.0000
omega____ theta____ kappa____ phi______ frames
    -      116.0000  -63.0000    0.0000 26

 57 omega   85.00  110.00   1.0000    2.0000
omega____ theta____ kappa____ phi______ frames
    -      116.0000 -111.0000  120.0000 25

 58 omega  114.00  140.00   1.0000    2.0000
omega____ theta____ kappa____ phi______ frames
    -      116.0000  -77.0000  -60.0000 26

 59 omega  109.00  152.00   1.0000    2.0000
omega____ theta____ kappa____ phi______ frames
    -      116.0000   63.0000 -150.0000 43

 60 omega   91.00  117.00   1.0000    2.0000
omega____ theta____ kappa____ phi______ frames
    -      116.0000   50.0000   90.0000 26

 61 omega   51.00   77.00   1.0000    2.0000
omega____ theta____ kappa____ phi______ frames
    -      116.0000  -77.0000    0.0000 26

 62 omega   80.00  110.00   1.0000    2.0000
omega____ theta____ kappa____ phi______ frames
    -      116.0000  -91.0000  120.0000 30

 63 omega   47.00   73.00   1.0000    2.0000
omega____ theta____ kappa____ phi______ frames
    -      116.0000  -77.0000   30.0000 26

 64 omega   52.00   83.00   1.0000    2.0000
omega____ theta____ kappa____ phi______ frames
    -      116.0000  -84.0000 -172.6270 31

 65 omega   65.00   91.00   1.0000    2.0000
omega____ theta____ kappa____ phi______ frames
    -      116.0000  -30.0000  116.6987 26

 66 omega  115.00  163.00   1.0000    2.0000
omega____ theta____ kappa____ phi______ frames
    -      116.0000   63.0000  120.0000 48

 67 omega   86.00  111.00   1.0000    2.0000
omega____ theta____ kappa____ phi______ frames
    -      116.0000 -111.0000    0.0000 25

 68 omega  150.00  176.00   1.0000    2.0000
omega____ theta____ kappa____ phi______ frames
    -      116.0000   25.0000  -30.0000 26

 69 omega   43.00   68.00   1.0000    2.0000
omega____ theta____ kappa____ phi______ frames
    -      116.0000 -111.0000    0.0000 25

 70 omega   92.00  118.00   1.0000    2.0000
omega____ theta____ kappa____ phi______ frames
    -      116.0000  178.0000  -60.0000 26

 71 omega   96.00  137.00   1.0000    2.0000
omega____ theta____ kappa____ phi______ frames
    -      116.0000  -77.0000   30.0000 41

 72 omega   79.00  125.00   1.0000    2.0000
omega____ theta____ kappa____ phi______ frames
    -      116.0000   25.0000  -30.0000 46

 73 omega   86.00  111.00   1.0000    2.0000
omega____ theta____ kappa____ phi______ frames
    -      116.0000  -99.0000  -66.2205 25

 74 omega  110.00  136.00   1.0000    2.0000
omega____ theta____ kappa____ phi______ frames
    -      116.0000  178.0000    0.0000 26

 75 omega   44.00   87.00   1.0000    2.0000
omega____ theta____ kappa____ phi______ frames
    -      116.0000  -38.0000  -30.0000 43
;
_diffrn_measurement_device_type 'SuperNova, Dual, Cu at zero, Eos'
_diffrn_measurement_method '\w scans'
_diffrn_orient_matrix_UB_11 0.0056462000
_diffrn_orient_matrix_UB_12 -0.0196397000
_diffrn_orient_matrix_UB_13 0.0863572000
_diffrn_orient_matrix_UB_21 -0.0378672000
_diffrn_orient_matrix_UB_22 -0.1279430000
_diffrn_orient_matrix_UB_23 0.0154640000
_diffrn_orient_matrix_UB_31 0.1639793000
_diffrn_orient_matrix_UB_32 -0.0718738000
_diffrn_orient_matrix_UB_33 0.0006680000
_diffrn_radiation_monochromator mirror
_diffrn_radiation_type 'Cu K\a'
_diffrn_radiation_wavelength 1.5418
_diffrn_reflns_av_R_equivalents 0.0373
_diffrn_reflns_av_unetI/netI 0.0373
_diffrn_reflns_limit_h_max 11
_diffrn_reflns_limit_h_min -10
_diffrn_reflns_limit_k_max 13
_diffrn_reflns_limit_k_min -14
_diffrn_reflns_limit_l_max 22
_diffrn_reflns_limit_l_min -22
_diffrn_reflns_number 19719
_diffrn_reflns_theta_full 71.00
_diffrn_reflns_theta_max 72.12
_diffrn_reflns_theta_min 4.25
_diffrn_source 'SuperNova (Cu) X-ray Source'
_exptl_absorpt_coefficient_mu 0.758
_exptl_absorpt_correction_T_max 1.00000
_exptl_absorpt_correction_T_min 0.56656
_exptl_absorpt_correction_type multi-scan
_exptl_absorpt_process_details
;
CrysAlisPro, Agilent Technologies,
Version 1.171.36.24 (release 03-12-2012 CrysAlis171 .NET)
(compiled Dec  3 2012,18:21:49)
Empirical absorption correction using spherical harmonics,
 implemented in SCALE3 ABSPACK scaling algorithm.
;
_exptl_crystal_colour
;
;
_exptl_crystal_colour_lustre clear
_exptl_crystal_colour_modifier light
_exptl_crystal_colour_primary colourless
_exptl_crystal_density_diffrn 1.235
_exptl_crystal_density_method 'not measured'
_exptl_crystal_description
;
;
_exptl_crystal_F_000 732
_exptl_crystal_size_max 0.42
_exptl_crystal_size_mid 0.38
_exptl_crystal_size_min 0.35
_refine_diff_density_max 0.281
_refine_diff_density_min -0.414
_refine_diff_density_rms 0.086
_refine_ls_extinction_coef 0.103(8)
_refine_ls_extinction_expression Fc^*^=kFc[1+0.001xFc^2^\l^3^/sin(2\q)]^-1/4^
_refine_ls_extinction_method SHELXL
_refine_ls_goodness_of_fit_ref 1.427
_refine_ls_hydrogen_treatment mixed
_refine_ls_matrix_type full
_refine_ls_number_parameters 443
_refine_ls_number_reflns 7123
_refine_ls_number_restraints 0
_refine_ls_restrained_S_all 1.427
_refine_ls_R_factor_all 0.0896
_refine_ls_R_factor_gt 0.0772
_refine_ls_shift/su_max 0.000
_refine_ls_shift/su_mean 0.000
_refine_ls_structure_factor_coef Fsqd
_refine_ls_weighting_details 'calc w=1/[\s^2^(Fo^2^)+(0.2000P)^2^+0.0000P] where P=(Fo^2^+2Fc^2^)/3'
_refine_ls_weighting_scheme calc
_refine_ls_wR_factor_gt 0.2633
_refine_ls_wR_factor_ref 0.3268
_reflns_number_gt 6060
_reflns_number_total 7123
_reflns_threshold_expression >2sigma(I)
_cod_data_source_file ol403208g_si_003.cif
_cod_data_source_block zhcy0221
_cod_original_cell_volume 1825.1(2)
_cod_database_code 1513562
_chemical_oxdiff_formula 'C11 H10 N O'
_reflns_odcompleteness_completeness 98.05
_reflns_odcompleteness_iscentric 1
_reflns_odcompleteness_theta 72.88
_olex2_refinement_description
;
1. Fixed Uiso
 At 1.2 times of:
  All C(H) groups, All C(H,H) groups
 At 1.5 times of:
  All C(H,H,H) groups
2.a Ternary CH refined with riding coordinates:
 C2(H2), C14(H14), C26(H26)
2.b Secondary CH2 refined with riding coordinates:
 C4(H4A,H4B), C5(H5A,H5B), C6(H6A,H6B), C7(H7A,H7B), C16(H16A,H16B), C17(H17A,
 H17B), C18(H18A,H18B), C19(H19A,H19B), C28(H28A,H28B), C29(H29A,H29B),
 C30(H30A,H30B), C33(H33A,H33B)
2.c Idealised Me refined as rotating group:
 C10(H10A,H10B,H10C), C11(H11A,H11B,H11C), C12(H12A,H12B,H12C), C22(H22A,H22B,
 H22C), C23(H23A,H23B,H23C), C24(H24A,H24B,H24C), C35(H35A,H35B,H35C), C36(H36A,
 H36B,H36C), C37(H37A,H37B,H37C)
;

loop_
_space_group_symop_id
_space_group_symop_operation_xyz
1 'x, y, z'
2 '-x, -y, -z'

loop_
_atom_site_label
_atom_site_type_symbol
_atom_site_fract_x
_atom_site_fract_y
_atom_site_fract_z
_atom_site_U_iso_or_equiv
_atom_site_adp_type
_atom_site_occupancy
_atom_site_symmetry_multiplicity
_atom_site_calc_flag
_atom_site_refinement_flags_posn
O1 O 0.0747(2) 1.0893(2) 0.29195(12) 0.0826(6) Uani 1 1 d .
O2 O -0.10509(19) 1.0787(2) 0.22859(14) 0.0866(7) Uani 1 1 d .
O3 O 0.53981(19) 0.88026(19) 0.22377(14) 0.0861(7) Uani 1 1 d .
O4 O 0.41755(18) 1.07118(17) 0.14967(13) 0.0812(6) Uani 1 1 d .
O5 O 0.94135(16) 0.31344(17) 0.06208(10) 0.0652(5) Uani 1 1 d .
O6 O 1.09306(15) 0.32784(17) 0.13997(10) 0.0676(5) Uani 1 1 d .
O7 O 0.46423(18) 0.5660(2) 0.07524(14) 0.0866(7) Uani 1 1 d .
O8 O 0.54601(18) 0.3727(2) 0.15900(12) 0.0793(6) Uani 1 1 d .
O9 O 0.55898(18) 0.97275(16) 0.38636(10) 0.0680(5) Uani 1 1 d .
O10 O 0.39745(17) 0.90588(19) 0.46902(11) 0.0711(5) Uani 1 1 d .
O11 O 1.0362(2) 0.7162(2) 0.42923(14) 0.0874(6) Uani 1 1 d .
O12 O 0.93908(17) 0.84396(18) 0.50264(13) 0.0748(6) Uani 1 1 d .
C1 C 0.2807(2) 0.9598(2) 0.24436(12) 0.0578(6) Uani 1 1 d .
C2 C 0.15067(19) 1.00267(17) 0.18860(11) 0.0512(5) Uani 1 1 d .
H2 H 0.1653 1.0752 0.1469 0.061 Uiso 1 1 calc R
C3 C 0.1340(2) 0.9026(2) 0.15236(16) 0.0658(6) Uani 1 1 d .
C4 C 0.1448(3) 0.7746(3) 0.2143(2) 0.0888(10) Uani 1 1 d .
H4A H 0.0598 0.7848 0.2472 0.107 Uiso 1 1 calc R
H4B H 0.1440 0.7096 0.1902 0.107 Uiso 1 1 calc R
C5 C 0.2820(3) 0.7291(2) 0.2623(2) 0.0982(12) Uani 1 1 d .
H5A H 0.2826 0.6493 0.3009 0.118 Uiso 1 1 calc R
H5B H 0.3673 0.7125 0.2302 0.118 Uiso 1 1 calc R
C6 C 0.2902(3) 0.8274(3) 0.30006(16) 0.0816(9) Uani 1 1 d .
H6A H 0.3815 0.7968 0.3279 0.098 Uiso 1 1 calc R
H6B H 0.2112 0.8357 0.3367 0.098 Uiso 1 1 calc R
C7 C 0.2316(3) 1.0639(3) 0.28638(16) 0.0746(7) Uani 1 1 d .
H7A H 0.2755 1.0331 0.3366 0.090 Uiso 1 1 calc R
H7B H 0.2585 1.1408 0.2578 0.090 Uiso 1 1 calc R
C8 C 0.0240(2) 1.0573(2) 0.23647(14) 0.0650(6) Uani 1 1 d .
C9 C 0.4272(2) 0.9631(2) 0.20616(15) 0.0620(6) Uani 1 1 d .
C10 C 0.5516(3) 1.0819(3) 0.1088(3) 0.1060(13) Uani 1 1 d .
H10A H 0.5327 1.1615 0.0689 0.159 Uiso 1 1 calc GR
H10B H 0.5884 1.0116 0.0871 0.159 Uiso 1 1 calc GR
H10C H 0.6226 1.0796 0.1433 0.159 Uiso 1 1 calc GR
C11 C -0.0127(4) 0.9476(4) 0.1102(2) 0.0952(10) Uani 1 1 d .
H11A H -0.0911 0.9484 0.1465 0.143 Uiso 1 1 calc GR
H11B H -0.0134 0.8898 0.0814 0.143 Uiso 1 1 calc GR
H11C H -0.0249 1.0325 0.0763 0.143 Uiso 1 1 calc GR
C12 C 0.2558(4) 0.8860(3) 0.0924(2) 0.0873(9) Uani 1 1 d .
H12A H 0.2451 0.9660 0.0534 0.131 Uiso 1 1 calc GR
H12B H 0.2486 0.8216 0.0701 0.131 Uiso 1 1 calc GR
H12C H 0.3494 0.8598 0.1164 0.131 Uiso 1 1 calc GR
C13 C 0.72387(18) 0.46221(19) 0.08498(11) 0.0489(5) Uani 1 1 d .
C14 C 0.82719(17) 0.41591(16) 0.15455(10) 0.0441(5) Uani 1 1 d .
H14 H 0.7951 0.3481 0.1929 0.053 Uiso 1 1 calc R
C15 C 0.8300(2) 0.5169(2) 0.19308(12) 0.0549(5) Uani 1 1 d .
C16 C 0.8490(3) 0.6382(2) 0.13344(19) 0.0741(7) Uani 1 1 d .
H16A H 0.8393 0.7045 0.1582 0.089 Uiso 1 1 calc R
H16B H 0.9468 0.6194 0.1123 0.089 Uiso 1 1 calc R
C17 C 0.7382(4) 0.6893(2) 0.06854(19) 0.0835(8) Uani 1 1 d .
H17A H 0.6407 0.7176 0.0885 0.100 Uiso 1 1 calc R
H17B H 0.7591 0.7629 0.0312 0.100 Uiso 1 1 calc R
C18 C 0.7435(3) 0.5871(2) 0.03045(13) 0.0673(6) Uani 1 1 d .
H18A H 0.8368 0.5683 0.0047 0.081 Uiso 1 1 calc R
H18B H 0.6675 0.6210 -0.0080 0.081 Uiso 1 1 calc R
C19 C 0.7859(2) 0.3504(3) 0.04936(15) 0.0669(6) Uani 1 1 d .
H19A H 0.7454 0.2795 0.0740 0.080 Uiso 1 1 calc R
H19B H 0.7643 0.3783 -0.0047 0.080 Uiso 1 1 calc R
C20 C 0.97034(19) 0.35102(18) 0.12090(11) 0.0517(5) Uani 1 1 d .
C21 C 0.5638(2) 0.4753(2) 0.10536(13) 0.0600(6) Uani 1 1 d .
C22 C 0.3981(3) 0.3778(5) 0.1835(2) 0.1040(13) Uani 1 1 d .
H22A H 0.3427 0.3782 0.1423 0.156 Uiso 1 1 calc GR
H22B H 0.3550 0.4544 0.1987 0.156 Uiso 1 1 calc GR
H22C H 0.3976 0.3040 0.2259 0.156 Uiso 1 1 calc GR
C23 C 0.9534(3) 0.4658(3) 0.25244(16) 0.0788(8) Uani 1 1 d .
H23A H 0.9508 0.3827 0.2847 0.118 Uiso 1 1 calc GR
H23B H 0.9403 0.5239 0.2828 0.118 Uiso 1 1 calc GR
H23C H 1.0460 0.4590 0.2268 0.118 Uiso 1 1 calc GR
C24 C 0.6849(3) 0.5490(3) 0.23609(16) 0.0726(7) Uani 1 1 d .
H24A H 0.6049 0.5793 0.2010 0.109 Uiso 1 1 calc GR
H24B H 0.6836 0.6144 0.2594 0.109 Uiso 1 1 calc GR
H24C H 0.6757 0.4733 0.2747 0.109 Uiso 1 1 calc GR
C25 C 0.7735(2) 0.80420(18) 0.42933(11) 0.0507(5) Uani 1 1 d .
C26 C 0.66219(18) 0.80623(17) 0.49506(10) 0.0459(5) Uani 1 1 d .
H26 H 0.6889 0.8513 0.5272 0.055 Uiso 1 1 calc R
C27 C 0.6553(2) 0.6730(2) 0.54682(12) 0.0548(5) Uani 1 1 d .
C28 C 0.6494(3) 0.5861(2) 0.49845(17) 0.0731(7) Uani 1 1 d .
H28A H 0.6567 0.5004 0.5318 0.088 Uiso 1 1 calc R
H28B H 0.5553 0.6179 0.4731 0.088 Uiso 1 1 calc R
C29 C 0.7695(3) 0.5779(2) 0.43868(16) 0.0732(7) Uani 1 1 d .
H29A H 0.7568 0.5248 0.4086 0.088 Uiso 1 1 calc R
H29B H 0.8639 0.5382 0.4636 0.088 Uiso 1 1 calc R
C30 C 0.7652(3) 0.7111(2) 0.38684(13) 0.0647(6) Uani 1 1 d .
H30A H 0.8462 0.7038 0.3513 0.078 Uiso 1 1 calc R
H30B H 0.6754 0.7456 0.3575 0.078 Uiso 1 1 calc R
C31 C 0.5234(2) 0.89460(19) 0.45188(12) 0.0531(5) Uani 1 1 d .
C33 C 0.7156(3) 0.9440(2) 0.37880(15) 0.0702(7) Uani 1 1 d .
H33A H 0.7519 1.0019 0.3964 0.084 Uiso 1 1 calc R
H33B H 0.7449 0.9511 0.3262 0.084 Uiso 1 1 calc R
C34 C 0.9307(2) 0.7812(2) 0.45300(14) 0.0595(6) Uani 1 1 d .
C35 C 1.0838(3) 0.8267(4) 0.5291(3) 0.0984(11) Uani 1 1 d .
H35A H 1.1420 0.8587 0.4867 0.148 Uiso 1 1 calc GR
H35B H 1.1290 0.7370 0.5522 0.148 Uiso 1 1 calc GR
H35C H 1.0765 0.8730 0.5659 0.148 Uiso 1 1 calc GR
C36 C 0.7927(3) 0.6148(2) 0.59750(14) 0.0664(6) Uani 1 1 d .
H36A H 0.8782 0.6160 0.5661 0.100 Uiso 1 1 calc GR
H36B H 0.7974 0.5278 0.6257 0.100 Uiso 1 1 calc GR
H36C H 0.7882 0.6642 0.6323 0.100 Uiso 1 1 calc GR
C37 C 0.5225(3) 0.6857(4) 0.60033(18) 0.0895(10) Uani 1 1 d .
H37A H 0.5188 0.7508 0.6244 0.134 Uiso 1 1 calc GR
H37B H 0.5309 0.6051 0.6386 0.134 Uiso 1 1 calc GR
H37C H 0.4347 0.7091 0.5715 0.134 Uiso 1 1 calc GR

loop_
_atom_site_aniso_label
_atom_site_aniso_U_11
_atom_site_aniso_U_22
_atom_site_aniso_U_33
_atom_site_aniso_U_23
_atom_site_aniso_U_13
_atom_site_aniso_U_12
O1 0.0719(12) 0.0954(13) 0.0734(11) -0.0285(9) 0.0192(9) -0.0138(10)
O2 0.0416(9) 0.0934(13) 0.1032(15) -0.0116(11) 0.0165(8) -0.0083(8)
O3 0.0441(9) 0.0755(11) 0.1126(16) -0.0054(10) -0.0095(9) 0.0027(8)
O4 0.0439(8) 0.0607(9) 0.1133(15) 0.0046(9) 0.0126(8) -0.0102(7)
O5 0.0415(8) 0.0777(10) 0.0725(10) -0.0308(8) 0.0070(6) -0.0034(7)
O6 0.0315(7) 0.0816(10) 0.0738(10) -0.0106(8) -0.0013(6) -0.0037(6)
O7 0.0360(8) 0.1077(15) 0.1061(15) -0.0347(12) -0.0152(8) 0.0033(8)
O8 0.0435(9) 0.1074(14) 0.0956(14) -0.0309(11) 0.0121(8) -0.0356(9)
O9 0.0562(9) 0.0615(8) 0.0672(10) 0.0007(7) -0.0112(7) -0.0042(7)
O10 0.0352(8) 0.0880(11) 0.0831(11) -0.0249(9) -0.0056(6) -0.0049(7)
O11 0.0462(9) 0.1021(14) 0.1099(16) -0.0411(12) 0.0185(9) -0.0095(9)
O12 0.0391(8) 0.0764(10) 0.1102(14) -0.0291(9) -0.0043(8) -0.0145(7)
C1 0.0412(10) 0.0567(10) 0.0606(11) 0.0011(8) -0.0035(8) -0.0088(8)
C2 0.0349(8) 0.0492(9) 0.0556(10) -0.0019(7) 0.0030(7) -0.0054(7)
C3 0.0479(11) 0.0615(11) 0.0820(15) -0.0128(10) 0.0006(10) -0.0146(9)
C4 0.0674(15) 0.0592(13) 0.131(3) -0.0073(14) 0.0004(15) -0.0259(11)
C5 0.0748(17) 0.0487(11) 0.137(3) 0.0213(14) -0.0103(17) -0.0126(11)
C6 0.0626(14) 0.0721(14) 0.0796(16) 0.0221(12) -0.0115(11) -0.0146(11)
C7 0.0676(15) 0.0856(16) 0.0698(14) -0.0253(12) -0.0024(11) -0.0164(12)
C8 0.0463(11) 0.0622(11) 0.0686(13) -0.0042(9) 0.0132(9) -0.0070(9)
C9 0.0378(10) 0.0570(11) 0.0800(14) -0.0077(9) -0.0038(9) -0.0074(8)
C10 0.0598(16) 0.0899(19) 0.147(3) -0.0065(19) 0.0300(18) -0.0255(14)
C11 0.0684(17) 0.107(2) 0.109(2) -0.0235(19) -0.0183(16) -0.0251(16)
C12 0.0821(19) 0.0901(18) 0.096(2) -0.0432(15) 0.0189(15) -0.0219(15)
C13 0.0306(8) 0.0609(10) 0.0505(9) -0.0153(7) -0.0021(6) -0.0059(7)
C14 0.0284(8) 0.0486(8) 0.0479(9) -0.0063(6) -0.0005(6) -0.0070(6)
C15 0.0373(9) 0.0670(11) 0.0593(11) -0.0206(9) -0.0050(7) -0.0091(8)
C16 0.0636(14) 0.0618(12) 0.1014(19) -0.0207(12) -0.0033(12) -0.0261(10)
C17 0.0841(18) 0.0525(11) 0.0978(19) 0.0042(11) -0.0130(14) -0.0176(11)
C18 0.0572(12) 0.0719(13) 0.0547(11) 0.0026(9) -0.0077(8) -0.0101(10)
C19 0.0436(11) 0.0855(15) 0.0769(14) -0.0413(12) 0.0005(9) -0.0075(10)
C20 0.0323(9) 0.0542(9) 0.0559(10) -0.0061(7) 0.0032(7) -0.0041(7)
C21 0.0305(9) 0.0837(14) 0.0689(12) -0.0320(10) -0.0031(8) -0.0093(9)
C22 0.0592(16) 0.176(4) 0.109(2) -0.064(2) 0.0308(15) -0.067(2)
C23 0.0551(13) 0.112(2) 0.0722(15) -0.0359(14) -0.0168(11) -0.0140(13)
C24 0.0481(12) 0.0982(17) 0.0759(15) -0.0432(13) 0.0039(10) -0.0094(11)
C25 0.0409(9) 0.0530(9) 0.0523(10) -0.0104(7) 0.0037(7) -0.0103(7)
C26 0.0309(8) 0.0532(9) 0.0492(9) -0.0120(7) -0.0012(6) -0.0079(7)
C27 0.0419(10) 0.0611(11) 0.0559(10) -0.0050(8) -0.0030(7) -0.0176(8)
C28 0.0693(15) 0.0624(12) 0.0894(17) -0.0078(11) -0.0171(12) -0.0303(11)
C29 0.0811(17) 0.0626(12) 0.0791(15) -0.0327(11) -0.0118(12) -0.0090(11)
C30 0.0606(12) 0.0746(13) 0.0559(11) -0.0247(9) -0.0005(9) -0.0084(10)
C31 0.0386(10) 0.0575(10) 0.0596(11) -0.0170(8) -0.0062(7) -0.0061(8)
C33 0.0604(13) 0.0606(12) 0.0713(14) 0.0051(10) 0.0020(10) -0.0146(10)
C34 0.0371(10) 0.0584(10) 0.0742(13) -0.0102(9) 0.0091(8) -0.0118(8)
C35 0.0472(13) 0.098(2) 0.150(3) -0.028(2) -0.0155(16) -0.0236(13)
C36 0.0567(12) 0.0680(12) 0.0610(12) 0.0007(9) -0.0110(9) -0.0137(9)
C37 0.0567(14) 0.116(2) 0.0747(16) 0.0054(15) 0.0123(11) -0.0294(14)

loop_
_atom_type_symbol
_atom_type_description
_atom_type_scat_dispersion_real
_atom_type_scat_dispersion_imag
_atom_type_scat_source
C C 0.0181 0.0091 'International Tables Vol C Tables 4.2.6.8 and 6.1.1.4'
H H 0.0000 0.0000 'International Tables Vol C Tables 4.2.6.8 and 6.1.1.4'
O O 0.0492 0.0322 'International Tables Vol C Tables 4.2.6.8 and 6.1.1.4'

loop_
_geom_angle_atom_site_label_1
_geom_angle_atom_site_label_2
_geom_angle_atom_site_label_3
_geom_angle
C8 O1 C7 110.15(19)
C9 O4 C10 115.9(2)
C20 O5 C19 110.44(15)
C21 O8 C22 115.8(3)
C31 O9 C33 109.90(15)
C34 O12 C35 116.6(2)
C6 C1 C2 110.88(18)
C6 C1 C7 110.2(2)
C7 C1 C2 100.20(17)
C9 C1 C2 114.67(17)
C9 C1 C6 110.64(18)
C9 C1 C7 109.7(2)
C1 C2 H2 106.9
C3 C2 C1 116.51(16)
C3 C2 H2 106.9
C8 C2 C1 101.19(18)
C8 C2 H2 106.9
C8 C2 C3 117.77(18)
C2 C3 C4 109.7(2)
C2 C3 C11 111.4(2)
C2 C3 C12 108.4(2)
C4 C3 C11 109.6(2)
C4 C3 C12 110.8(2)
C11 C3 C12 107.0(3)
C3 C4 H4A 109.1
C3 C4 H4B 109.1
H4A C4 H4B 107.8
C5 C4 C3 112.6(2)
C5 C4 H4A 109.1
C5 C4 H4B 109.1
C4 C5 H5A 109.4
C4 C5 H5B 109.4
H5A C5 H5B 108.0
C6 C5 C4 111.4(2)
C6 C5 H5A 109.4
C6 C5 H5B 109.4
C1 C6 H6A 108.8
C1 C6 H6B 108.8
C5 C6 C1 113.7(2)
C5 C6 H6A 108.8
C5 C6 H6B 108.8
H6A C6 H6B 107.7
O1 C7 C1 104.6(2)
O1 C7 H7A 110.8
O1 C7 H7B 110.8
C1 C7 H7A 110.8
C1 C7 H7B 110.8
H7A C7 H7B 108.9
O1 C8 C2 110.08(19)
O2 C8 O1 120.3(2)
O2 C8 C2 129.5(3)
O3 C9 O4 122.9(2)
O3 C9 C1 125.1(2)
O4 C9 C1 111.97(17)
O4 C10 H10A 109.5
O4 C10 H10B 109.5
O4 C10 H10C 109.5
H10A C10 H10B 109.5
H10A C10 H10C 109.5
H10B C10 H10C 109.5
C3 C11 H11A 109.5
C3 C11 H11B 109.5
C3 C11 H11C 109.5
H11A C11 H11B 109.5
H11A C11 H11C 109.5
H11B C11 H11C 109.5
C3 C12 H12A 109.5
C3 C12 H12B 109.5
C3 C12 H12C 109.5
H12A C12 H12B 109.5
H12A C12 H12C 109.5
H12B C12 H12C 109.5
C18 C13 C14 110.47(16)
C18 C13 C19 110.34(19)
C19 C13 C14 99.97(15)
C21 C13 C14 114.47(15)
C21 C13 C18 110.89(17)
C21 C13 C19 110.20(18)
C13 C14 H14 107.2
C15 C14 C13 116.33(14)
C15 C14 H14 107.2
C15 C14 C20 117.50(15)
C20 C14 C13 100.75(14)
C20 C14 H14 107.2
C14 C15 C16 110.21(18)
C14 C15 C23 111.48(18)
C14 C15 C24 108.38(17)
C16 C15 C23 109.7(2)
C16 C15 C24 110.0(2)
C24 C15 C23 107.1(2)
C15 C16 H16A 108.9
C15 C16 H16B 108.9
H16A C16 H16B 107.8
C17 C16 C15 113.18(19)
C17 C16 H16A 108.9
C17 C16 H16B 108.9
C16 C17 H17A 109.4
C16 C17 H17B 109.4
H17A C17 H17B 108.0
C18 C17 C16 111.0(2)
C18 C17 H17A 109.4
C18 C17 H17B 109.4
C13 C18 H18A 108.7
C13 C18 H18B 108.7
C17 C18 C13 114.2(2)
C17 C18 H18A 108.7
C17 C18 H18B 108.7
H18A C18 H18B 107.6
O5 C19 C13 104.47(17)
O5 C19 H19A 110.9
O5 C19 H19B 110.9
C13 C19 H19A 110.9
C13 C19 H19B 110.9
H19A C19 H19B 108.9
O5 C20 C14 109.61(15)
O6 C20 O5 119.89(18)
O6 C20 C14 130.5(2)
O7 C21 O8 123.8(2)
O7 C21 C13 124.4(2)
O8 C21 C13 111.80(18)
O8 C22 H22A 109.5
O8 C22 H22B 109.5
O8 C22 H22C 109.5
H22A C22 H22B 109.5
H22A C22 H22C 109.5
H22B C22 H22C 109.5
C15 C23 H23A 109.5
C15 C23 H23B 109.5
C15 C23 H23C 109.5
H23A C23 H23B 109.5
H23A C23 H23C 109.5
H23B C23 H23C 109.5
C15 C24 H24A 109.5
C15 C24 H24B 109.5
C15 C24 H24C 109.5
H24A C24 H24B 109.5
H24A C24 H24C 109.5
H24B C24 H24C 109.5
C26 C25 C33 99.73(16)
C30 C25 C26 112.06(16)
C30 C25 C33 110.21(19)
C30 C25 C34 110.99(17)
C34 C25 C26 114.11(17)
C34 C25 C33 109.15(17)
C25 C26 H26 107.5
C25 C26 C27 115.45(15)
C27 C26 H26 107.5
C31 C26 C25 100.90(14)
C31 C26 H26 107.5
C31 C26 C27 117.27(16)
C28 C27 C26 110.27(17)
C28 C27 C36 110.6(2)
C28 C27 C37 110.2(2)
C36 C27 C26 107.79(16)
C37 C27 C26 110.93(19)
C37 C27 C36 107.0(2)
C27 C28 H28A 108.8
C27 C28 H28B 108.8
H28A C28 H28B 107.7
C29 C28 C27 113.77(19)
C29 C28 H28A 108.8
C29 C28 H28B 108.8
C28 C29 H29A 109.6
C28 C29 H29B 109.6
C28 C29 C30 110.48(19)
H29A C29 H29B 108.1
C30 C29 H29A 109.6
C30 C29 H29B 109.6
C25 C30 C29 113.53(18)
C25 C30 H30A 108.9
C25 C30 H30B 108.9
C29 C30 H30A 108.9
C29 C30 H30B 108.9
H30A C30 H30B 107.7
O9 C31 C26 109.76(16)
O10 C31 O9 119.74(19)
O10 C31 C26 130.4(2)
O9 C33 C25 104.58(16)
O9 C33 H33A 110.8
O9 C33 H33B 110.8
C25 C33 H33A 110.8
C25 C33 H33B 110.8
H33A C33 H33B 108.9
O11 C34 O12 122.8(2)
O11 C34 C25 124.5(2)
O12 C34 C25 112.67(17)
O12 C35 H35A 109.5
O12 C35 H35B 109.5
O12 C35 H35C 109.5
H35A C35 H35B 109.5
H35A C35 H35C 109.5
H35B C35 H35C 109.5
C27 C36 H36A 109.5
C27 C36 H36B 109.5
C27 C36 H36C 109.5
H36A C36 H36B 109.5
H36A C36 H36C 109.5
H36B C36 H36C 109.5
C27 C37 H37A 109.5
C27 C37 H37B 109.5
C27 C37 H37C 109.5
H37A C37 H37B 109.5
H37A C37 H37C 109.5
H37B C37 H37C 109.5

loop_
_geom_bond_atom_site_label_1
_geom_bond_atom_site_label_2
_geom_bond_distance
O1 C7 1.444(3)
O1 C8 1.349(4)
O2 C8 1.200(3)
O3 C9 1.199(3)
O4 C9 1.336(3)
O4 C10 1.446(3)
O5 C19 1.442(3)
O5 C20 1.352(3)
O6 C20 1.187(3)
O7 C21 1.206(3)
O8 C21 1.327(3)
O8 C22 1.438(3)
O9 C31 1.350(3)
O9 C33 1.441(3)
O10 C31 1.198(3)
O11 C34 1.197(3)
O12 C34 1.335(3)
O12 C35 1.448(3)
C1 C2 1.552(3)
C1 C6 1.529(3)
C1 C7 1.540(4)
C1 C9 1.518(3)
C2 H2 0.9800
C2 C3 1.529(3)
C2 C8 1.525(3)
C3 C4 1.539(3)
C3 C11 1.539(4)
C3 C12 1.541(4)
C4 H4A 0.9700
C4 H4B 0.9700
C4 C5 1.518(5)
C5 H5A 0.9700
C5 H5B 0.9700
C5 C6 1.504(5)
C6 H6A 0.9700
C6 H6B 0.9700
C7 H7A 0.9700
C7 H7B 0.9700
C10 H10A 0.9600
C10 H10B 0.9600
C10 H10C 0.9600
C11 H11A 0.9600
C11 H11B 0.9600
C11 H11C 0.9600
C12 H12A 0.9600
C12 H12B 0.9600
C12 H12C 0.9600
C13 C14 1.552(2)
C13 C18 1.527(3)
C13 C19 1.542(3)
C13 C21 1.519(2)
C14 H14 0.9800
C14 C15 1.525(3)
C14 C20 1.527(2)
C15 C16 1.532(3)
C15 C23 1.540(3)
C15 C24 1.538(3)
C16 H16A 0.9700
C16 H16B 0.9700
C16 C17 1.528(4)
C17 H17A 0.9700
C17 H17B 0.9700
C17 C18 1.512(4)
C18 H18A 0.9700
C18 H18B 0.9700
C19 H19A 0.9700
C19 H19B 0.9700
C22 H22A 0.9600
C22 H22B 0.9600
C22 H22C 0.9600
C23 H23A 0.9600
C23 H23B 0.9600
C23 H23C 0.9600
C24 H24A 0.9600
C24 H24B 0.9600
C24 H24C 0.9600
C25 C26 1.540(2)
C25 C30 1.514(3)
C25 C33 1.545(3)
C25 C34 1.529(3)
C26 H26 0.9800
C26 C27 1.546(2)
C26 C31 1.527(2)
C27 C28 1.528(4)
C27 C36 1.541(3)
C27 C37 1.537(3)
C28 H28A 0.9700
C28 H28B 0.9700
C28 C29 1.520(4)
C29 H29A 0.9700
C29 H29B 0.9700
C29 C30 1.520(4)
C30 H30A 0.9700
C30 H30B 0.9700
C33 H33A 0.9700
C33 H33B 0.9700
C35 H35A 0.9600
C35 H35B 0.9600
C35 H35C 0.9600
C36 H36A 0.9600
C36 H36B 0.9600
C36 H36C 0.9600
C37 H37A 0.9600
C37 H37B 0.9600
C37 H37C 0.9600

loop_
_geom_torsion_atom_site_label_1
_geom_torsion_atom_site_label_2
_geom_torsion_atom_site_label_3
_geom_torsion_atom_site_label_4
_geom_torsion
C1 C2 C3 C4 48.2(2)
C1 C2 C3 C11 169.7(2)
C1 C2 C3 C12 -72.9(3)
C1 C2 C8 O1 21.5(2)
C1 C2 C8 O2 -162.1(2)
C2 C1 C6 C5 48.5(3)
C2 C1 C7 O1 35.6(2)
C2 C1 C9 O3 -135.4(3)
C2 C1 C9 O4 45.0(3)
C2 C3 C4 C5 -53.1(4)
C3 C2 C8 O1 149.7(2)
C3 C2 C8 O2 -33.9(3)
C3 C4 C5 C6 57.9(4)
C4 C5 C6 C1 -55.5(3)
C6 C1 C2 C3 -46.0(3)
C6 C1 C2 C8 83.0(2)
C6 C1 C7 O1 -81.3(2)
C6 C1 C9 O3 -9.1(4)
C6 C1 C9 O4 171.3(2)
C7 O1 C8 O2 -175.5(2)
C7 O1 C8 C2 1.3(3)
C7 C1 C2 C3 -162.43(18)
C7 C1 C2 C8 -33.4(2)
C7 C1 C6 C5 158.6(2)
C7 C1 C9 O3 112.7(3)
C7 C1 C9 O4 -66.9(3)
C8 O1 C7 C1 -24.1(3)
C8 C2 C3 C4 -72.3(2)
C8 C2 C3 C11 49.2(3)
C8 C2 C3 C12 166.6(2)
C9 C1 C2 C3 80.1(2)
C9 C1 C2 C8 -150.84(19)
C9 C1 C6 C5 -79.9(3)
C9 C1 C7 O1 156.61(19)
C10 O4 C9 O3 1.6(5)
C10 O4 C9 C1 -178.8(3)
C11 C3 C4 C5 -175.7(3)
C12 C3 C4 C5 66.5(4)
C13 C14 C15 C16 -48.8(2)
C13 C14 C15 C23 -170.78(18)
C13 C14 C15 C24 71.6(2)
C13 C14 C20 O5 -24.60(18)
C13 C14 C20 O6 158.0(2)
C14 C13 C18 C17 -49.4(2)
C14 C13 C19 O5 -35.9(2)
C14 C13 C21 O7 134.5(2)
C14 C13 C21 O8 -47.4(2)
C14 C15 C16 C17 52.2(3)
C15 C14 C20 O5 -152.04(16)
C15 C14 C20 O6 30.5(3)
C15 C16 C17 C18 -55.8(3)
C16 C17 C18 C13 54.6(3)
C18 C13 C14 C15 47.3(2)
C18 C13 C14 C20 -80.88(19)
C18 C13 C19 O5 80.4(2)
C18 C13 C21 O7 8.7(3)
C18 C13 C21 O8 -173.1(2)
C19 O5 C20 O6 179.5(2)
C19 O5 C20 C14 1.7(2)
C19 C13 C14 C15 163.57(17)
C19 C13 C14 C20 35.37(18)
C19 C13 C18 C17 -159.0(2)
C19 C13 C21 O7 -113.8(3)
C19 C13 C21 O8 64.4(2)
C20 O5 C19 C13 22.4(3)
C20 C14 C15 C16 70.7(2)
C20 C14 C15 C23 -51.3(2)
C20 C14 C15 C24 -168.87(18)
C21 C13 C14 C15 -78.7(2)
C21 C13 C14 C20 153.10(17)
C21 C13 C18 C17 78.6(2)
C21 C13 C19 O5 -156.79(18)
C22 O8 C21 O7 -3.4(4)
C22 O8 C21 C13 178.4(2)
C23 C15 C16 C17 175.3(2)
C24 C15 C16 C17 -67.2(3)
C25 C26 C27 C28 -46.8(2)
C25 C26 C27 C36 73.9(2)
C25 C26 C27 C37 -169.2(2)
C25 C26 C31 O9 -24.7(2)
C25 C26 C31 O10 158.6(2)
C26 C25 C30 C29 -50.2(2)
C26 C25 C33 O9 -36.6(2)
C26 C25 C34 O11 141.0(2)
C26 C25 C34 O12 -40.3(2)
C26 C27 C28 C29 51.9(2)
C27 C26 C31 O9 -150.99(18)
C27 C26 C31 O10 32.3(3)
C27 C28 C29 C30 -56.5(3)
C28 C29 C30 C25 55.2(3)
C30 C25 C26 C27 46.5(2)
C30 C25 C26 C31 -80.95(19)
C30 C25 C33 O9 81.4(2)
C30 C25 C34 O11 13.2(3)
C30 C25 C34 O12 -168.02(18)
C31 O9 C33 C25 22.9(3)
C31 C26 C27 C28 71.9(2)
C31 C26 C27 C36 -167.33(19)
C31 C26 C27 C37 -50.5(3)
C33 O9 C31 O10 178.4(2)
C33 O9 C31 C26 1.3(3)
C33 C25 C26 C27 163.11(18)
C33 C25 C26 C31 35.6(2)
C33 C25 C30 C29 -160.3(2)
C33 C25 C34 O11 -108.5(3)
C33 C25 C34 O12 70.3(2)
C34 C25 C26 C27 -80.7(2)
C34 C25 C26 C31 151.85(17)
C34 C25 C30 C29 78.7(2)
C34 C25 C33 O9 -156.4(2)
C35 O12 C34 O11 -1.9(4)
C35 O12 C34 C25 179.3(2)
C36 C27 C28 C29 -67.2(2)
C37 C27 C28 C29 174.7(2)
